data_7712102
loop_
_publ_author_name
'Hruzd, Mariia'
'Kahlal, Samia'
'le Poul, Nicolas'
'Wojcik, Laurianne'
'Cordier, Marie'
'Saillard, Jean-Yves'
'Rodr&#xed;guez-L&#xf3;pez, Juli&#xe1;n'
'Robin-le Guen, Fran&#xe7;oise'
'Gauthier, S&#xe9;bastien'
'Achelle, Sylvain'

_publ_section_title
;
 Phosphorescent cyclometalated platinum(II) complexes with phenyldiazine
 N^C ligands.
;
_journal_issue 7
_journal_name_full 'Dalton transactions (Cambridge, England : 2003)'
_journal_page_first 1927
_journal_page_last 1938
_journal_paper_doi 10.1039/d2dt03690h
_journal_volume 52
_journal_year 2023
_chemical_compound_source 'synthesis as described'
_chemical_formula_moiety 'C34 H37 Cl N4 O Pt'
_chemical_formula_sum 'C34 H37 Cl N4 O Pt'
_chemical_formula_weight 748.21
_space_group_crystal_system triclinic
_space_group_IT_number 2
_space_group_name_Hall '-P 1'
_space_group_name_H-M_alt 'P -1'
_atom_sites_solution_hydrogens geom
_audit_update_record
;
2022-10-06 deposited with the CCDC.	2023-01-12 downloaded from the CCDC.
;
_cell_angle_alpha 98.163(5)
_cell_angle_beta 104.652(4)
_cell_angle_gamma 101.634(5)
_cell_formula_units_Z 2
_cell_length_a 9.0087(9)
_cell_length_b 10.5776(12)
_cell_length_c 17.4264(19)
_cell_measurement_reflns_used 9997
_cell_measurement_temperature 150
_cell_measurement_theta_max 27.4736
_cell_measurement_theta_min 2.3690
_cell_measurement_wavelength 0.710730
_cell_volume 1540.6(3)
_computing_cell_refinement 'APEX3 (Bruker, 2015)'
_computing_data_collection 'SAINT (Bruker, 2014)'
_computing_data_reduction 'SAINT (Bruker, 2014)'
_computing_molecular_graphics 'SXGRAPH (Farrugia, 1999), Mercury (CSD, 2016)'
_computing_publication_material 'CRYSCALC (T. Roisnel, local program, 2018)'
_computing_structure_refinement 'SHELXL-2018_3 (Sheldrick, 2018)'
_computing_structure_solution 'SHELXT (G. Sheldrick, 2015)'
_diffrn_ambient_temperature 150
_diffrn_detector CMOS-PHOTON70
_diffrn_measured_fraction_theta_full 0.994
_diffrn_measured_fraction_theta_max 0.989
_diffrn_measurement_device_type 'D8 VENTURE Bruker AXS'
_diffrn_measurement_method 'rotation images'
_diffrn_radiation_monochromator 'multilayer monochromator'
_diffrn_radiation_probe x-ray
_diffrn_radiation_source 'Incoatec microfocus sealed tube'
_diffrn_radiation_type MoK\a
_diffrn_radiation_wavelength 0.71073
_diffrn_reflns_av_R_equivalents 0.0472
_diffrn_reflns_av_unetI/netI 0.0509
_diffrn_reflns_limit_h_max 11
_diffrn_reflns_limit_h_min -11
_diffrn_reflns_limit_k_max 13
_diffrn_reflns_limit_k_min -13
_diffrn_reflns_limit_l_max 22
_diffrn_reflns_limit_l_min -22
_diffrn_reflns_number 20079
_diffrn_reflns_theta_full 25.242
_diffrn_reflns_theta_max 27.475
_diffrn_reflns_theta_min 2.132
_exptl_absorpt_coefficient_mu 4.674
_exptl_absorpt_correction_T_max 0.545
_exptl_absorpt_correction_T_min 0.269
_exptl_absorpt_correction_type multi-scan
_exptl_absorpt_process_details
;
  [Sheldrick, G.M. (2014). SADABS Bruker AXS Inc., Madison, Wisconsin, USA]
;
_exptl_crystal_colour orange
_exptl_crystal_density_diffrn 1.613
_exptl_crystal_description prism
_exptl_crystal_F_000 744
_exptl_crystal_size_max 0.480
_exptl_crystal_size_mid 0.420
_exptl_crystal_size_min 0.130
_refine_diff_density_max 1.873
_refine_diff_density_min -0.993
_refine_diff_density_rms 0.232
_refine_ls_extinction_method none
_refine_ls_goodness_of_fit_ref 1.102
_refine_ls_hydrogen_treatment constr
_refine_ls_matrix_type full
_refine_ls_number_parameters 360
_refine_ls_number_reflns 6996
_refine_ls_number_restraints 19
_refine_ls_restrained_S_all 1.100
_refine_ls_R_factor_all 0.0328
_refine_ls_R_factor_gt 0.0299
_refine_ls_shift/su_max 0.001
_refine_ls_shift/su_mean 0.000
_refine_ls_structure_factor_coef Fsqd
_refine_ls_weighting_details 'w=1/[\s^2^(Fo^2^)+(0.0373P)^2^+0.2767P] where P=(Fo^2^+2Fc^2^)/3'
_refine_ls_weighting_scheme calc
_refine_ls_wR_factor_gt 0.0742
_refine_ls_wR_factor_ref 0.0753
_reflns_Friedel_coverage 0.000
_reflns_number_gt 6467
_reflns_number_total 6996
_reflns_threshold_expression >2sigma(I)
_cod_data_source_file d2dt03690h2.cif
_cod_data_source_block HM244
_cod_depositor_comments 'Adding full bibliography for 7712102--7712104.cif.'
_cod_database_code 7712102

loop_
_space_group_symop_operation_xyz
'x, y, z'
'-x, -y, -z'

loop_
_atom_site_label
_atom_site_type_symbol
_atom_site_fract_x
_atom_site_fract_y
_atom_site_fract_z
_atom_site_U_iso_or_equiv
_atom_site_adp_type
_atom_site_occupancy
_atom_site_site_symmetry_order
_atom_site_calc_flag
_atom_site_refinement_flags_posn
_atom_site_refinement_flags_adp
_atom_site_refinement_flags_occupancy
_atom_site_disorder_assembly
_atom_site_disorder_group
Pt1 Pt 0.48055(2) 0.74112(2) 0.51983(2) 0.01515(6) Uani 1 1 d . . . . .
Cl1 Cl 0.47373(11) 0.83587(9) 0.65139(5) 0.02618(19) Uani 1 1 d . . . . .
O1 O -0.0801(3) 0.9642(3) 0.36832(17) 0.0300(6) Uani 1 1 d . . . . .
N1 N 0.6669(3) 0.6635(3) 0.56025(17) 0.0171(6) Uani 1 1 d . . . . .
N2 N 0.8362(3) 0.5427(3) 0.51655(18) 0.0209(6) Uani 1 1 d . . . . .
N3 N 0.5691(4) 0.4500(3) 0.20458(18) 0.0263(7) Uani 1 1 d . . . . .
N4 N 0.2953(3) 0.8146(3) 0.47125(17) 0.0172(6) Uani 1 1 d . . . . .
C1 C 0.7470(4) 0.6730(4) 0.6377(2) 0.0221(7) Uani 1 1 d . . . . .
H1 H 0.715130 0.717694 0.679669 0.026 Uiso 1 1 calc R U . . .
C2 C 0.8745(4) 0.6189(4) 0.6574(2) 0.0264(8) Uani 1 1 d . . . . .
H2 H 0.932017 0.625201 0.712209 0.032 Uiso 1 1 calc R U . . .
C3 C 0.9158(4) 0.5548(4) 0.5941(2) 0.0244(8) Uani 1 1 d . . . . .
H3 H 1.004567 0.517770 0.606331 0.029 Uiso 1 1 calc R U . . .
C4 C 0.7129(4) 0.5958(3) 0.5015(2) 0.0164(6) Uani 1 1 d . . . . .
C5 C 0.6166(4) 0.5897(3) 0.41950(19) 0.0176(6) Uani 1 1 d . . . . .
C6 C 0.6410(4) 0.5192(3) 0.3514(2) 0.0194(7) Uani 1 1 d . . . . .
H6 H 0.721397 0.472301 0.357529 0.023 Uiso 1 1 calc R U . . .
C7 C 0.5471(4) 0.5186(4) 0.2751(2) 0.0200(7) Uani 1 1 d . . . . .
C8 C 0.4259(4) 0.5851(4) 0.2682(2) 0.0241(7) Uani 1 1 d . . . . .
H8 H 0.360932 0.585073 0.215919 0.029 Uiso 1 1 calc R U . . .
C9 C 0.3992(4) 0.6510(4) 0.3362(2) 0.0218(7) Uani 1 1 d . . . . .
H9 H 0.314369 0.693103 0.329908 0.026 Uiso 1 1 calc R U . . .
C10 C 0.4950(4) 0.6562(3) 0.4135(2) 0.0165(6) Uani 1 1 d . . . . .
C11 C 0.7156(4) 0.4739(4) 0.1885(2) 0.0250(8) Uani 1 1 d . . . . .
C12 C 0.8339(5) 0.5909(4) 0.2257(2) 0.0308(9) Uani 1 1 d . . . . .
H12 H 0.817011 0.655475 0.264113 0.037 Uiso 1 1 calc R U . . .
C13 C 0.9741(5) 0.6112(6) 0.2061(3) 0.0442(12) Uani 1 1 d . . . . .
H13 H 1.053650 0.690072 0.232108 0.053 Uiso 1 1 calc R U . . .
C14 C 1.0030(5) 0.5226(7) 0.1509(3) 0.0549(15) Uani 1 1 d . . . . .
H14 H 1.100155 0.539591 0.137656 0.066 Uiso 1 1 calc R U . . .
C15 C 0.8885(6) 0.4075(6) 0.1145(3) 0.0509(14) Uani 1 1 d . . . . .
H15 H 0.906850 0.344797 0.075569 0.061 Uiso 1 1 calc R U . . .
C16 C 0.7475(5) 0.3817(5) 0.1337(3) 0.0397(10) Uani 1 1 d . . . . .
H16 H 0.671577 0.300220 0.109223 0.048 Uiso 1 1 calc R U . . .
C17 C 0.4297(4) 0.3794(4) 0.1406(2) 0.0242(8) Uani 1 1 d . . . . .
C18 C 0.3887(5) 0.4248(5) 0.0689(2) 0.0364(10) Uani 1 1 d . . . . .
H18 H 0.454374 0.501851 0.061684 0.044 Uiso 1 1 calc R U . . .
C19 C 0.2523(6) 0.3576(6) 0.0083(3) 0.0506(13) Uani 1 1 d . . . . .
H19 H 0.224872 0.387741 -0.041036 0.061 Uiso 1 1 calc R U . . .
C20 C 0.1570(5) 0.2481(6) 0.0192(3) 0.0552(16) Uani 1 1 d . . . . .
H20 H 0.062036 0.203474 -0.022154 0.066 Uiso 1 1 calc R U . . .
C21 C 0.1972(6) 0.2018(6) 0.0894(3) 0.0517(13) Uani 1 1 d . . . . .
H21 H 0.130750 0.124697 0.096110 0.062 Uiso 1 1 calc R U . . .
C22 C 0.3362(5) 0.2681(5) 0.1511(3) 0.0360(10) Uani 1 1 d . . . . .
H22 H 0.364946 0.236093 0.199623 0.043 Uiso 1 1 calc R U . . .
C23 C 0.3078(4) 0.9061(3) 0.4243(2) 0.0197(7) Uani 1 1 d . . . . .
H23 H 0.406908 0.936277 0.414692 0.024 Uiso 1 1 calc R U . . .
C24 C 0.1848(4) 0.9568(4) 0.3903(2) 0.0224(7) Uani 1 1 d . . . . .
H24 H 0.199073 1.021821 0.358573 0.027 Uiso 1 1 calc R U . . .
C25 C 0.0368(4) 0.9116(4) 0.4028(2) 0.0215(7) Uani 1 1 d . . . . .
C26 C 0.0238(4) 0.8178(4) 0.4507(2) 0.0222(7) Uani 1 1 d . . . . .
H26 H -0.074651 0.784466 0.460147 0.027 Uiso 1 1 calc R U . . .
C27 C 0.1540(4) 0.7733(3) 0.4842(2) 0.0213(7) Uani 1 1 d . . . . .
H27 H 0.143779 0.710940 0.517968 0.026 Uiso 1 1 calc R U . . .
C28 C -0.2350(4) 0.9152(4) 0.3767(3) 0.0298(8) Uani 1 1 d . . . . .
H28A H -0.275107 0.821860 0.350141 0.045 Uiso 1 1 calc R U . . .
H28B H -0.306935 0.965506 0.351335 0.045 Uiso 1 1 calc R U . . .
H28C H -0.228383 0.924665 0.434307 0.045 Uiso 1 1 calc R U . . .
C29 C 0.265(3) 0.871(5) 0.151(2) 0.1082(16) Uani 0.267(7) 1 d D . P A 1
H29A H 0.298438 0.899620 0.210164 0.162 Uiso 0.267(7) 1 calc R U P A 1
H29B H 0.162728 0.805507 0.133976 0.162 Uiso 0.267(7) 1 calc R U P A 1
H29C H 0.253554 0.947348 0.126020 0.162 Uiso 0.267(7) 1 calc R U P A 1
C30 C 0.389(3) 0.810(2) 0.1244(19) 0.1082(16) Uani 0.267(7) 1 d D . P A 1
H30A H 0.356222 0.780570 0.064776 0.130 Uiso 0.267(7) 1 calc R U P A 1
H30B H 0.401178 0.732556 0.149212 0.130 Uiso 0.267(7) 1 calc R U P A 1
C31 C 0.547(3) 0.916(3) 0.1524(12) 0.1082(16) Uani 0.267(7) 1 d D . P A 1
H31A H 0.546788 0.987571 0.195560 0.130 Uiso 0.267(7) 1 calc R U P A 1
H31B H 0.637583 0.877475 0.172738 0.130 Uiso 0.267(7) 1 calc R U P A 1
C32 C 0.556(2) 0.967(3) 0.0749(13) 0.1082(16) Uani 0.267(7) 1 d D . P A 1
H32A H 0.489581 1.029934 0.064321 0.130 Uiso 0.267(7) 1 calc R U P A 1
H32B H 0.523763 0.893619 0.027290 0.130 Uiso 0.267(7) 1 calc R U P A 1
C33 C 0.734(3) 1.036(3) 0.0957(16) 0.1082(16) Uani 0.267(7) 1 d D . P A 1
H33A H 0.771251 1.015993 0.047795 0.130 Uiso 0.267(7) 1 calc R U P A 1
H33B H 0.748318 1.132437 0.109874 0.130 Uiso 0.267(7) 1 calc R U P A 1
C34 C 0.832(3) 0.989(4) 0.167(2) 0.1082(16) Uani 0.267(7) 1 d D . P A 1
H34A H 0.869156 1.060683 0.215293 0.162 Uiso 0.267(7) 1 calc R U P A 1
H34B H 0.922709 0.965359 0.153462 0.162 Uiso 0.267(7) 1 calc R U P A 1
H34C H 0.765668 0.912503 0.178305 0.162 Uiso 0.267(7) 1 calc R U P A 1
C29B C 0.2902(14) 0.885(2) 0.1719(7) 0.1082(16) Uani 0.733(7) 1 d D . P A 2
H29D H 0.341042 0.843296 0.214558 0.162 Uiso 0.733(7) 1 calc R U P A 2
H29E H 0.175050 0.859238 0.161748 0.162 Uiso 0.733(7) 1 calc R U P A 2
H29F H 0.327823 0.981110 0.189187 0.162 Uiso 0.733(7) 1 calc R U P A 2
C30B C 0.3318(12) 0.8404(13) 0.0938(6) 0.1082(16) Uani 0.733(7) 1 d D . P A 2
H30C H 0.321793 0.906257 0.058923 0.130 Uiso 0.733(7) 1 calc R U P A 2
H30D H 0.258714 0.754934 0.063250 0.130 Uiso 0.733(7) 1 calc R U P A 2
C31B C 0.5036(12) 0.8263(9) 0.1177(8) 0.1082(16) Uani 0.733(7) 1 d D . P A 2
H31C H 0.521923 0.777393 0.162239 0.130 Uiso 0.733(7) 1 calc R U P A 2
H31D H 0.528773 0.780232 0.070913 0.130 Uiso 0.733(7) 1 calc R U P A 2
C32B C 0.6027(13) 0.9697(10) 0.1455(8) 0.1082(16) Uani 0.733(7) 1 d D . P A 2
H32C H 0.586235 1.013218 0.195738 0.130 Uiso 0.733(7) 1 calc R U P A 2
H32D H 0.576760 1.021235 0.102903 0.130 Uiso 0.733(7) 1 calc R U P A 2
C33B C 0.7732(13) 0.9540(10) 0.1603(8) 0.1082(16) Uani 0.733(7) 1 d D . P A 2
H33C H 0.789041 0.888381 0.194886 0.130 Uiso 0.733(7) 1 calc R U P A 2
H33D H 0.790151 0.920813 0.107946 0.130 Uiso 0.733(7) 1 calc R U P A 2
C34B C 0.8943(13) 1.0860(11) 0.2017(7) 0.1082(16) Uani 0.733(7) 1 d D . P A 2
H34D H 0.867249 1.154740 0.172548 0.162 Uiso 0.733(7) 1 calc R U P A 2
H34E H 1.000446 1.077631 0.201144 0.162 Uiso 0.733(7) 1 calc R U P A 2
H34F H 0.892550 1.109789 0.257856 0.162 Uiso 0.733(7) 1 calc R U P A 2

loop_
_atom_site_aniso_label
_atom_site_aniso_U_11
_atom_site_aniso_U_22
_atom_site_aniso_U_33
_atom_site_aniso_U_23
_atom_site_aniso_U_13
_atom_site_aniso_U_12
Pt1 0.01510(8) 0.01585(8) 0.01627(8) 0.00494(5) 0.00513(5) 0.00589(5)
Cl1 0.0347(5) 0.0306(5) 0.0197(4) 0.0071(3) 0.0111(4) 0.0172(4)
O1 0.0217(13) 0.0308(15) 0.0409(16) 0.0158(12) 0.0059(11) 0.0124(11)
N1 0.0176(14) 0.0182(15) 0.0181(14) 0.0066(11) 0.0068(11) 0.0060(11)
N2 0.0166(14) 0.0252(16) 0.0223(14) 0.0064(12) 0.0049(12) 0.0085(12)
N3 0.0202(15) 0.0362(19) 0.0187(15) -0.0036(13) 0.0049(12) 0.0063(13)
N4 0.0179(13) 0.0164(14) 0.0200(14) 0.0061(11) 0.0072(11) 0.0066(11)
C1 0.0241(17) 0.0252(19) 0.0172(16) 0.0068(14) 0.0040(14) 0.0077(14)
C2 0.0279(19) 0.032(2) 0.0180(17) 0.0082(15) 0.0013(15) 0.0090(16)
C3 0.0189(17) 0.028(2) 0.0270(19) 0.0096(15) 0.0031(15) 0.0100(15)
C4 0.0144(15) 0.0161(16) 0.0175(15) 0.0056(12) 0.0035(13) 0.0009(12)
C5 0.0156(15) 0.0187(17) 0.0173(15) 0.0031(13) 0.0042(13) 0.0029(13)
C6 0.0154(15) 0.0215(18) 0.0201(16) 0.0007(13) 0.0049(13) 0.0048(13)
C7 0.0189(16) 0.0235(18) 0.0169(16) 0.0017(13) 0.0047(13) 0.0057(13)
C8 0.0222(17) 0.030(2) 0.0162(16) 0.0030(14) -0.0007(14) 0.0079(15)
C9 0.0186(16) 0.0265(19) 0.0206(17) 0.0044(14) 0.0026(14) 0.0105(14)
C10 0.0123(15) 0.0179(17) 0.0162(15) 0.0025(12) 0.0005(12) 0.0022(12)
C11 0.0198(17) 0.034(2) 0.0217(17) 0.0073(15) 0.0042(14) 0.0097(15)
C12 0.0252(19) 0.041(2) 0.0213(18) 0.0062(16) 0.0005(15) 0.0051(17)
C13 0.022(2) 0.079(4) 0.026(2) 0.018(2) 0.0001(17) 0.003(2)
C14 0.021(2) 0.118(5) 0.033(2) 0.026(3) 0.0070(19) 0.026(3)
C15 0.043(3) 0.085(4) 0.039(3) 0.010(3) 0.020(2) 0.039(3)
C16 0.036(2) 0.053(3) 0.035(2) 0.005(2) 0.0110(19) 0.023(2)
C17 0.0235(18) 0.032(2) 0.0159(16) -0.0025(14) 0.0065(14) 0.0088(15)
C18 0.042(2) 0.048(3) 0.024(2) 0.0128(18) 0.0130(18) 0.016(2)
C19 0.047(3) 0.084(4) 0.021(2) 0.006(2) 0.002(2) 0.031(3)
C20 0.028(2) 0.085(4) 0.032(2) -0.025(3) -0.0049(19) 0.012(2)
C21 0.037(3) 0.057(3) 0.043(3) -0.013(2) 0.009(2) -0.009(2)
C22 0.041(2) 0.038(2) 0.026(2) -0.0001(17) 0.0118(18) 0.0059(19)
C23 0.0203(16) 0.0193(18) 0.0219(17) 0.0050(13) 0.0091(14) 0.0061(13)
C24 0.0265(18) 0.0180(18) 0.0251(18) 0.0092(14) 0.0079(15) 0.0071(14)
C25 0.0197(16) 0.0184(18) 0.0264(18) 0.0047(14) 0.0043(14) 0.0075(14)
C26 0.0172(16) 0.0200(18) 0.0317(19) 0.0071(14) 0.0095(14) 0.0049(13)
C27 0.0213(17) 0.0186(18) 0.0265(18) 0.0068(14) 0.0093(14) 0.0054(14)
C28 0.0191(17) 0.029(2) 0.042(2) 0.0071(17) 0.0051(16) 0.0129(15)
C29 0.128(4) 0.094(4) 0.088(3) 0.006(3) 0.027(3) 0.011(3)
C30 0.128(4) 0.094(4) 0.088(3) 0.006(3) 0.027(3) 0.011(3)
C31 0.128(4) 0.094(4) 0.088(3) 0.006(3) 0.027(3) 0.011(3)
C32 0.128(4) 0.094(4) 0.088(3) 0.006(3) 0.027(3) 0.011(3)
C33 0.128(4) 0.094(4) 0.088(3) 0.006(3) 0.027(3) 0.011(3)
C34 0.128(4) 0.094(4) 0.088(3) 0.006(3) 0.027(3) 0.011(3)
C29B 0.128(4) 0.094(4) 0.088(3) 0.006(3) 0.027(3) 0.011(3)
C30B 0.128(4) 0.094(4) 0.088(3) 0.006(3) 0.027(3) 0.011(3)
C31B 0.128(4) 0.094(4) 0.088(3) 0.006(3) 0.027(3) 0.011(3)
C32B 0.128(4) 0.094(4) 0.088(3) 0.006(3) 0.027(3) 0.011(3)
C33B 0.128(4) 0.094(4) 0.088(3) 0.006(3) 0.027(3) 0.011(3)
C34B 0.128(4) 0.094(4) 0.088(3) 0.006(3) 0.027(3) 0.011(3)

loop_
_atom_type_symbol
_atom_type_description
_atom_type_scat_dispersion_real
_atom_type_scat_dispersion_imag
_atom_type_scat_source
C C 0.0033 0.0016 'International Tables Vol C Tables 4.2.6.8 and 6.1.1.4'
H H 0.0000 0.0000 'International Tables Vol C Tables 4.2.6.8 and 6.1.1.4'
Cl Cl 0.1484 0.1585 'International Tables Vol C Tables 4.2.6.8 and 6.1.1.4'
N N 0.0061 0.0033 'International Tables Vol C Tables 4.2.6.8 and 6.1.1.4'
O O 0.0106 0.0060 'International Tables Vol C Tables 4.2.6.8 and 6.1.1.4'
Pt Pt -1.7033 8.3905 'International Tables Vol C Tables 4.2.6.8 and 6.1.1.4'

loop_
_geom_angle_atom_site_label_1
_geom_angle_atom_site_label_2
_geom_angle_atom_site_label_3
_geom_angle
_geom_angle_site_symmetry_1
_geom_angle_site_symmetry_3
_geom_angle_publ_flag
C10 Pt1 N4 94.66(12) . . ?
C10 Pt1 N1 81.23(12) . . ?
N4 Pt1 N1 175.86(10) . . ?
C10 Pt1 Cl1 176.56(10) . . ?
N4 Pt1 Cl1 88.70(8) . . ?
N1 Pt1 Cl1 95.41(8) . . ?
C25 O1 C28 118.2(3) . . ?
C1 N1 C4 118.2(3) . . ?
C1 N1 Pt1 126.4(2) . . ?
C4 N1 Pt1 115.4(2) . . ?
C4 N2 C3 117.1(3) . . ?
C11 N3 C7 121.8(3) . . ?
C11 N3 C17 119.1(3) . . ?
C7 N3 C17 117.3(3) . . ?
C27 N4 C23 117.5(3) . . ?
C27 N4 Pt1 120.7(2) . . ?
C23 N4 Pt1 121.8(2) . . ?
N1 C1 C2 120.9(3) . . ?
N1 C1 H1 119.6 . . ?
C2 C1 H1 119.6 . . ?
C1 C2 C3 117.2(3) . . ?
C1 C2 H2 121.4 . . ?
C3 C2 H2 121.4 . . ?
N2 C3 C2 122.8(3) . . ?
N2 C3 H3 118.6 . . ?
C2 C3 H3 118.6 . . ?
N2 C4 N1 123.7(3) . . ?
N2 C4 C5 122.5(3) . . ?
N1 C4 C5 113.8(3) . . ?
C6 C5 C10 122.3(3) . . ?
C6 C5 C4 122.1(3) . . ?
C10 C5 C4 115.6(3) . . ?
C7 C6 C5 119.3(3) . . ?
C7 C6 H6 120.3 . . ?
C5 C6 H6 120.3 . . ?
C6 C7 C8 119.0(3) . . ?
C6 C7 N3 121.2(3) . . ?
C8 C7 N3 119.9(3) . . ?
C9 C8 C7 121.3(3) . . ?
C9 C8 H8 119.4 . . ?
C7 C8 H8 119.4 . . ?
C8 C9 C10 120.8(3) . . ?
C8 C9 H9 119.6 . . ?
C10 C9 H9 119.6 . . ?
C9 C10 C5 117.2(3) . . ?
C9 C10 Pt1 128.8(3) . . ?
C5 C10 Pt1 114.0(2) . . ?
C16 C11 N3 120.3(4) . . ?
C16 C11 C12 117.8(4) . . ?
N3 C11 C12 121.9(3) . . ?
C13 C12 C11 119.6(4) . . ?
C13 C12 H12 120.2 . . ?
C11 C12 H12 120.2 . . ?
C14 C13 C12 122.3(5) . . ?
C14 C13 H13 118.8 . . ?
C12 C13 H13 118.8 . . ?
C13 C14 C15 118.5(4) . . ?
C13 C14 H14 120.7 . . ?
C15 C14 H14 120.7 . . ?
C14 C15 C16 121.2(5) . . ?
C14 C15 H15 119.4 . . ?
C16 C15 H15 119.4 . . ?
C15 C16 C11 120.5(5) . . ?
C15 C16 H16 119.8 . . ?
C11 C16 H16 119.8 . . ?
C22 C17 C18 120.3(4) . . ?
C22 C17 N3 119.3(4) . . ?
C18 C17 N3 120.4(4) . . ?
C19 C18 C17 119.9(4) . . ?
C19 C18 H18 120.1 . . ?
C17 C18 H18 120.1 . . ?
C20 C19 C18 120.0(4) . . ?
C20 C19 H19 120.0 . . ?
C18 C19 H19 120.0 . . ?
C19 C20 C21 120.6(4) . . ?
C19 C20 H20 119.7 . . ?
C21 C20 H20 119.7 . . ?
C20 C21 C22 120.1(5) . . ?
C20 C21 H21 120.0 . . ?
C22 C21 H21 120.0 . . ?
C17 C22 C21 119.2(4) . . ?
C17 C22 H22 120.4 . . ?
C21 C22 H22 120.4 . . ?
N4 C23 C24 123.1(3) . . ?
N4 C23 H23 118.4 . . ?
C24 C23 H23 118.4 . . ?
C23 C24 C25 119.1(3) . . ?
C23 C24 H24 120.4 . . ?
C25 C24 H24 120.4 . . ?
O1 C25 C26 125.3(3) . . ?
O1 C25 C24 116.9(3) . . ?
C26 C25 C24 117.8(3) . . ?
C27 C26 C25 119.8(3) . . ?
C27 C26 H26 120.1 . . ?
C25 C26 H26 120.1 . . ?
N4 C27 C26 122.7(3) . . ?
N4 C27 H27 118.6 . . ?
C26 C27 H27 118.6 . . ?
O1 C28 H28A 109.5 . . ?
O1 C28 H28B 109.5 . . ?
H28A C28 H28B 109.5 . . ?
O1 C28 H28C 109.5 . . ?
H28A C28 H28C 109.5 . . ?
H28B C28 H28C 109.5 . . ?
C30 C29 H29A 109.5 . . ?
C30 C29 H29B 109.5 . . ?
H29A C29 H29B 109.5 . . ?
C30 C29 H29C 109.5 . . ?
H29A C29 H29C 109.5 . . ?
H29B C29 H29C 109.5 . . ?
C29 C30 C31 107.8(10) . . ?
C29 C30 H30A 110.1 . . ?
C31 C30 H30A 110.1 . . ?
C29 C30 H30B 110.1 . . ?
C31 C30 H30B 110.1 . . ?
H30A C30 H30B 108.5 . . ?
C32 C31 C30 103.2(10) . . ?
C32 C31 H31A 111.1 . . ?
C30 C31 H31A 111.1 . . ?
C32 C31 H31B 111.1 . . ?
C30 C31 H31B 111.1 . . ?
H31A C31 H31B 109.1 . . ?
C31 C32 C33 102.1(8) . . ?
C31 C32 H32A 111.3 . . ?
C33 C32 H32A 111.3 . . ?
C31 C32 H32B 111.3 . . ?
C33 C32 H32B 111.3 . . ?
H32A C32 H32B 109.2 . . ?
C34 C33 C32 110.9(9) . . ?
C34 C33 H33A 109.5 . . ?
C32 C33 H33A 109.5 . . ?
C34 C33 H33B 109.5 . . ?
C32 C33 H33B 109.5 . . ?
H33A C33 H33B 108.0 . . ?
C33 C34 H34A 109.5 . . ?
C33 C34 H34B 109.5 . . ?
H34A C34 H34B 109.5 . . ?
C33 C34 H34C 109.5 . . ?
H34A C34 H34C 109.5 . . ?
H34B C34 H34C 109.5 . . ?
C30B C29B H29D 109.5 . . ?
C30B C29B H29E 109.5 . . ?
H29D C29B H29E 109.5 . . ?
C30B C29B H29F 109.5 . . ?
H29D C29B H29F 109.5 . . ?
H29E C29B H29F 109.5 . . ?
C29B C30B C31B 108.0(9) . . ?
C29B C30B H30C 110.1 . . ?
C31B C30B H30C 110.1 . . ?
C29B C30B H30D 110.1 . . ?
C31B C30B H30D 110.1 . . ?
H30C C30B H30D 108.4 . . ?
C32B C31B C30B 103.4(9) . . ?
C32B C31B H31C 111.1 . . ?
C30B C31B H31C 111.1 . . ?
C32B C31B H31D 111.1 . . ?
C30B C31B H31D 111.1 . . ?
H31C C31B H31D 109.1 . . ?
C31B C32B C33B 102.5(7) . . ?
C31B C32B H32C 111.3 . . ?
C33B C32B H32C 111.3 . . ?
C31B C32B H32D 111.3 . . ?
C33B C32B H32D 111.3 . . ?
H32C C32B H32D 109.2 . . ?
C34B C33B C32B 111.0(9) . . ?
C34B C33B H33C 109.4 . . ?
C32B C33B H33C 109.4 . . ?
C34B C33B H33D 109.4 . . ?
C32B C33B H33D 109.4 . . ?
H33C C33B H33D 108.0 . . ?
C33B C34B H34D 109.5 . . ?
C33B C34B H34E 109.5 . . ?
H34D C34B H34E 109.5 . . ?
C33B C34B H34F 109.5 . . ?
H34D C34B H34F 109.5 . . ?
H34E C34B H34F 109.5 . . ?

loop_
_geom_bond_atom_site_label_1
_geom_bond_atom_site_label_2
_geom_bond_distance
_geom_bond_site_symmetry_2
_geom_bond_publ_flag
Pt1 C10 1.988(3) . ?
Pt1 N4 2.025(3) . ?
Pt1 N1 2.028(3) . ?
Pt1 Cl1 2.3890(9) . ?
O1 C25 1.338(4) . ?
O1 C28 1.439(4) . ?
N1 C1 1.339(4) . ?
N1 C4 1.363(4) . ?
N2 C4 1.329(4) . ?
N2 C3 1.334(5) . ?
N3 C11 1.399(4) . ?
N3 C7 1.416(4) . ?
N3 C17 1.433(5) . ?
N4 C27 1.346(4) . ?
N4 C23 1.359(4) . ?
C1 C2 1.374(5) . ?
C1 H1 0.9500 . ?
C2 C3 1.382(5) . ?
C2 H2 0.9500 . ?
C3 H3 0.9500 . ?
C4 C5 1.456(5) . ?
C5 C6 1.400(4) . ?
C5 C10 1.407(5) . ?
C6 C7 1.381(5) . ?
C6 H6 0.9500 . ?
C7 C8 1.403(5) . ?
C8 C9 1.388(5) . ?
C8 H8 0.9500 . ?
C9 C10 1.391(5) . ?
C9 H9 0.9500 . ?
C11 C16 1.391(6) . ?
C11 C12 1.407(6) . ?
C12 C13 1.374(6) . ?
C12 H12 0.9500 . ?
C13 C14 1.357(8) . ?
C13 H13 0.9500 . ?
C14 C15 1.375(8) . ?
C14 H14 0.9500 . ?
C15 C16 1.377(6) . ?
C15 H15 0.9500 . ?
C16 H16 0.9500 . ?
C17 C22 1.368(6) . ?
C17 C18 1.391(6) . ?
C18 C19 1.382(6) . ?
C18 H18 0.9500 . ?
C19 C20 1.363(8) . ?
C19 H19 0.9500 . ?
C20 C21 1.373(8) . ?
C20 H20 0.9500 . ?
C21 C22 1.403(6) . ?
C21 H21 0.9500 . ?
C22 H22 0.9500 . ?
C23 C24 1.366(5) . ?
C23 H23 0.9500 . ?
C24 C25 1.405(5) . ?
C24 H24 0.9500 . ?
C25 C26 1.390(5) . ?
C26 C27 1.376(5) . ?
C26 H26 0.9500 . ?
C27 H27 0.9500 . ?
C28 H28A 0.9800 . ?
C28 H28B 0.9800 . ?
C28 H28C 0.9800 . ?
C29 C30 1.538(3) . ?
C29 H29A 0.9800 . ?
C29 H29B 0.9800 . ?
C29 H29C 0.9800 . ?
C30 C31 1.541(3) . ?
C30 H30A 0.9900 . ?
C30 H30B 0.9900 . ?
C31 C32 1.538(3) . ?
C31 H31A 0.9900 . ?
C31 H31B 0.9900 . ?
C32 C33 1.539(3) . ?
C32 H32A 0.9900 . ?
C32 H32B 0.9900 . ?
C33 C34 1.538(3) . ?
C33 H33A 0.9900 . ?
C33 H33B 0.9900 . ?
C34 H34A 0.9800 . ?
C34 H34B 0.9800 . ?
C34 H34C 0.9800 . ?
C29B C30B 1.538(3) . ?
C29B H29D 0.9800 . ?
C29B H29E 0.9800 . ?
C29B H29F 0.9800 . ?
C30B C31B 1.541(3) . ?
C30B H30C 0.9900 . ?
C30B H30D 0.9900 . ?
C31B C32B 1.536(3) . ?
C31B H31C 0.9900 . ?
C31B H31D 0.9900 . ?
C32B C33B 1.539(3) . ?
C32B H32C 0.9900 . ?
C32B H32D 0.9900 . ?
C33B C34B 1.537(3) . ?
C33B H33C 0.9900 . ?
C33B H33D 0.9900 . ?
C34B H34D 0.9800 . ?
C34B H34E 0.9800 . ?
C34B H34F 0.9800 . ?

loop_
_geom_torsion_atom_site_label_1
_geom_torsion_atom_site_label_2
_geom_torsion_atom_site_label_3
_geom_torsion_atom_site_label_4
_geom_torsion
_geom_torsion_site_symmetry_1
_geom_torsion_site_symmetry_2
_geom_torsion_site_symmetry_3
_geom_torsion_site_symmetry_4
_geom_torsion_publ_flag
C4 N1 C1 C2 1.6(5) . . . . ?
Pt1 N1 C1 C2 -178.2(3) . . . . ?
N1 C1 C2 C3 0.0(5) . . . . ?
C4 N2 C3 C2 0.2(5) . . . . ?
C1 C2 C3 N2 -0.9(6) . . . . ?
C3 N2 C4 N1 1.6(5) . . . . ?
C3 N2 C4 C5 179.9(3) . . . . ?
C1 N1 C4 N2 -2.5(5) . . . . ?
Pt1 N1 C4 N2 177.3(3) . . . . ?
C1 N1 C4 C5 179.1(3) . . . . ?
Pt1 N1 C4 C5 -1.1(4) . . . . ?
N2 C4 C5 C6 4.6(5) . . . . ?
N1 C4 C5 C6 -176.9(3) . . . . ?
N2 C4 C5 C10 -177.0(3) . . . . ?
N1 C4 C5 C10 1.4(4) . . . . ?
C10 C5 C6 C7 2.6(5) . . . . ?
C4 C5 C6 C7 -179.1(3) . . . . ?
C5 C6 C7 C8 -2.1(5) . . . . ?
C5 C6 C7 N3 179.2(3) . . . . ?
C11 N3 C7 C6 -55.4(5) . . . . ?
C17 N3 C7 C6 139.7(4) . . . . ?
C11 N3 C7 C8 125.9(4) . . . . ?
C17 N3 C7 C8 -38.9(5) . . . . ?
C6 C7 C8 C9 0.0(5) . . . . ?
N3 C7 C8 C9 178.6(3) . . . . ?
C7 C8 C9 C10 1.8(6) . . . . ?
C8 C9 C10 C5 -1.4(5) . . . . ?
C8 C9 C10 Pt1 -179.1(3) . . . . ?
C6 C5 C10 C9 -0.8(5) . . . . ?
C4 C5 C10 C9 -179.2(3) . . . . ?
C6 C5 C10 Pt1 177.3(3) . . . . ?
C4 C5 C10 Pt1 -1.1(4) . . . . ?
C7 N3 C11 C16 160.9(4) . . . . ?
C17 N3 C11 C16 -34.5(6) . . . . ?
C7 N3 C11 C12 -19.8(6) . . . . ?
C17 N3 C11 C12 144.8(4) . . . . ?
C16 C11 C12 C13 1.1(6) . . . . ?
N3 C11 C12 C13 -178.2(4) . . . . ?
C11 C12 C13 C14 0.8(7) . . . . ?
C12 C13 C14 C15 -1.2(7) . . . . ?
C13 C14 C15 C16 -0.3(8) . . . . ?
C14 C15 C16 C11 2.2(7) . . . . ?
N3 C11 C16 C15 176.8(4) . . . . ?
C12 C11 C16 C15 -2.5(6) . . . . ?
C11 N3 C17 C22 124.4(4) . . . . ?
C7 N3 C17 C22 -70.3(5) . . . . ?
C11 N3 C17 C18 -56.5(5) . . . . ?
C7 N3 C17 C18 108.8(4) . . . . ?
C22 C17 C18 C19 0.4(6) . . . . ?
N3 C17 C18 C19 -178.6(4) . . . . ?
C17 C18 C19 C20 0.9(7) . . . . ?
C18 C19 C20 C21 -1.5(8) . . . . ?
C19 C20 C21 C22 0.8(8) . . . . ?
C18 C17 C22 C21 -1.1(6) . . . . ?
N3 C17 C22 C21 178.0(4) . . . . ?
C20 C21 C22 C17 0.5(7) . . . . ?
C27 N4 C23 C24 -0.1(5) . . . . ?
Pt1 N4 C23 C24 179.6(3) . . . . ?
N4 C23 C24 C25 -1.1(6) . . . . ?
C28 O1 C25 C26 -4.0(6) . . . . ?
C28 O1 C25 C24 177.0(3) . . . . ?
C23 C24 C25 O1 180.0(3) . . . . ?
C23 C24 C25 C26 0.9(5) . . . . ?
O1 C25 C26 C27 -178.6(3) . . . . ?
C24 C25 C26 C27 0.4(5) . . . . ?
C23 N4 C27 C26 1.5(5) . . . . ?
Pt1 N4 C27 C26 -178.2(3) . . . . ?
C25 C26 C27 N4 -1.7(6) . . . . ?
C29 C30 C31 C32 -100(3) . . . . ?
C30 C31 C32 C33 -162(2) . . . . ?
C31 C32 C33 C34 18(4) . . . . ?
C29B C30B C31B C32B -72.7(14) . . . . ?
C30B C31B C32B C33B -174.2(10) . . . . ?
C31B C32B C33B C34B -171.0(11) . . . . ?
